data_7705790
loop_
_publ_author_name
'Bamford, Karlee L.'
'Stephan, Douglas W.'

_publ_section_title
;
 Insertion reactions of the C-B-N-substituted borinium cation
 [MesBN<sup>i</sup>Pr<sub>2</sub>]<sup/>.
;
_journal_issue 48
_journal_name_full 'Dalton transactions (Cambridge, England : 2003)'
_journal_page_first 17571
_journal_page_last 17577
_journal_paper_doi 10.1039/d0dt03665j
_journal_volume 49
_journal_year 2020
_chemical_formula_moiety 'C15 H25 B Cl N'
_chemical_formula_sum 'C15 H25 B Cl N'
_chemical_formula_weight 265.649
_space_group_crystal_system monoclinic
_space_group_IT_number 14
_space_group_name_Hall '-P 2yn'
_space_group_name_H-M_alt 'P 1 21/n 1'
_symmetry_Int_Tables_number 14
_atom_sites_solution_primary iterative
_audit_creation_date 2020-10-21
_audit_creation_method
;
Olex2 1.3
(compiled 2020.07.31 svn.rc2a77460 for OlexSys, GUI svn.r6145)
;
_audit_update_record
;
2020-10-21 deposited with the CCDC.	2020-11-17 downloaded from the CCDC.
;
_cell_angle_alpha 90
_cell_angle_beta 103.396(3)
_cell_angle_gamma 90
_cell_formula_units_Z 4
_cell_length_a 7.8721(6)
_cell_length_b 13.7189(8)
_cell_length_c 15.4418(11)
_cell_measurement_reflns_used 9916
_cell_measurement_temperature 150.15
_cell_measurement_theta_max 26.432
_cell_measurement_theta_min 2.691
_cell_volume 1622.29(19)
_computing_cell_refinement 'SAINT V8.38A (Bruker, 2018)'
_computing_data_reduction 'SAINT V8.38A (Bruker, 2018)'
_computing_molecular_graphics 'Olex2 1.3 (Dolomanov et al., 2009)'
_computing_publication_material 'Olex2 1.3 (Dolomanov et al., 2009)'
_computing_structure_refinement 'olex2.refine 1.3 (Bourhis et al., 2015)'
_computing_structure_solution 'olex2.solve 1.3 (Bourhis et al., 2015)'
_diffrn_ambient_temperature 150.15
_diffrn_measured_fraction_theta_full 0.9990
_diffrn_measured_fraction_theta_max 0.9967
_diffrn_measurement_device_type 'Bruker APEX-II CCD'
_diffrn_measurement_method '\f and \w scans'
_diffrn_radiation_type 'Mo K\a'
_diffrn_radiation_wavelength 0.71073
_diffrn_reflns_av_R_equivalents 0.0651
_diffrn_reflns_av_unetI/netI 0.0284
_diffrn_reflns_Laue_measured_fraction_full 0.9990
_diffrn_reflns_Laue_measured_fraction_max 0.9967
_diffrn_reflns_limit_h_max 9
_diffrn_reflns_limit_h_min -9
_diffrn_reflns_limit_k_max 17
_diffrn_reflns_limit_k_min -17
_diffrn_reflns_limit_l_max 19
_diffrn_reflns_limit_l_min -19
_diffrn_reflns_number 30259
_diffrn_reflns_point_group_measured_fraction_full 0.9990
_diffrn_reflns_point_group_measured_fraction_max 0.9967
_diffrn_reflns_theta_full 25.2417
_diffrn_reflns_theta_max 26.49
_diffrn_reflns_theta_min 2.71
_diffrn_source_current 30.0
_diffrn_source_power 1.5
_diffrn_source_voltage 50.0
_diffrn_standards_number 0
_exptl_absorpt_coefficient_mu 0.220
_exptl_absorpt_correction_T_max 0.7454
_exptl_absorpt_correction_T_min 0.6617
_exptl_absorpt_correction_type multi-scan
_exptl_absorpt_process_details
;
SADABS-2016/2 (Bruker,2016/2) was used for absorption correction.
wR2(int) was 0.1235 before and 0.0738 after correction.
The Ratio of minimum to maximum transmission is 0.8877.
The \l/2 correction factor is Not present.
;
_exptl_crystal_colour colourless
_exptl_crystal_colour_primary colourless
_exptl_crystal_density_diffrn 1.088
_exptl_crystal_description block
_exptl_crystal_F_000 576.757
_exptl_crystal_size_max 0.14
_exptl_crystal_size_mid 0.09
_exptl_crystal_size_min 0.03
_refine_diff_density_max 0.3155
_refine_diff_density_min -0.2628
_refine_diff_density_rms 0.0498
_refine_ls_d_res_high 0.7966
_refine_ls_d_res_low 7.5108
_refine_ls_goodness_of_fit_ref 1.0558
_refine_ls_hydrogen_treatment constr
_refine_ls_matrix_type full
_refine_ls_number_constraints 36
_refine_ls_number_parameters 170
_refine_ls_number_reflns 3347
_refine_ls_number_restraints 0
_refine_ls_restrained_S_all 1.0558
_refine_ls_R_factor_all 0.0461
_refine_ls_R_factor_gt 0.0372
_refine_ls_shift/su_max 0.0007
_refine_ls_shift/su_mean 0.0000
_refine_ls_structure_factor_coef Fsqd
_refine_ls_weighting_details 'w=1/[\s^2^(Fo^2^)+(0.0424P)^2^+0.7593P] where P=(Fo^2^+2Fc^2^)/3'
_refine_ls_weighting_scheme calc
_refine_ls_wR_factor_gt 0.0959
_refine_ls_wR_factor_ref 0.1029
_reflns_Friedel_coverage 0.0
_reflns_limit_h_max 7
_reflns_limit_h_min -9
_reflns_limit_k_max 17
_reflns_limit_k_min 0
_reflns_limit_l_max 19
_reflns_limit_l_min -7
_reflns_number_gt 2843
_reflns_number_total 3347
_reflns_threshold_expression I>=2u(I)
_cod_data_source_file d0dt03665j2.cif
_cod_data_source_block KB099_0m_a
_cod_depositor_comments 'Adding full bibliography for 7705788--7705792.cif.'
_cod_original_sg_symbol_Hall '-P 2ybc (x-z,y,z)'
_cod_database_code 7705790
_olex2_refinement_description
;
1. Fixed Uiso
 At 1.2 times of:
  All C(H) groups
 At 1.5 times of:
  All C(H,H,H) groups
2.a Ternary CH refined with riding coordinates:
 C200(H200), C203(H203)
2.b Aromatic/amide H refined with riding coordinates:
 C102(H102), C104(H104)
2.c Idealised Me refined as rotating group:
 C01(H01a,H01b,H01c), C02(H02a,H02b,H02c), C03(H03a,H03b,H03c), C201(H20a,H20b,
 H20c), C202(H20d,H20e,H20f), C204(H20g,H20h,H20i), C205(H20j,H20k,H20l)
;
_olex2_submission_special_instructions 'No special instructions were received'

loop_
_space_group_symop_id
_space_group_symop_operation_xyz
1 x,y,z
2 -x+1/2,y+1/2,-z+1/2
3 -x,-y,-z
4 x-1/2,-y-1/2,z-1/2

loop_
_atom_site_label
_atom_site_type_symbol
_atom_site_fract_x
_atom_site_fract_y
_atom_site_fract_z
_atom_site_U_iso_or_equiv
_atom_site_adp_type
_atom_site_occupancy
_atom_site_refinement_flags_posn
Cl01 Cl 0.23048(6) 0.31897(3) 0.76823(3) 0.03708(14) Uani 1.000000 .
B01 B 0.3287(2) 0.37698(11) 0.68604(10) 0.0214(3) Uani 1.000000 .
N01 N 0.31948(14) 0.47712(8) 0.67426(8) 0.0201(2) Uani 1.000000 .
C01 C 0.1447(2) 0.28192(12) 0.51553(11) 0.0337(4) Uani 1.000000 .
H01a H 0.0787(3) 0.2784(8) 0.5620(2) 0.0505(5) Uiso 1.000000 GR
H01b H 0.1355(2) 0.3478(3) 0.4904(7) 0.0505(5) Uiso 1.000000 GR
H01c H 0.0970(5) 0.2348(5) 0.4684(5) 0.0505(5) Uiso 1.000000 GR
C02 C 0.6882(3) 0.09648(13) 0.49942(12) 0.0432(4) Uani 1.000000 .
H02a H 0.7880(11) 0.1285(3) 0.4835(8) 0.0648(7) Uiso 1.000000 GR
H02b H 0.7295(16) 0.0410(5) 0.5387(4) 0.0648(7) Uiso 1.000000 GR
H02c H 0.6071(6) 0.0733(8) 0.4453(5) 0.0648(7) Uiso 1.000000 GR
C03 C 0.6988(2) 0.32340(12) 0.75638(11) 0.0347(4) Uani 1.000000 .
H03a H 0.6693(12) 0.3926(2) 0.7584(3) 0.0520(6) Uiso 1.000000 GR
H03b H 0.6670(12) 0.2892(6) 0.80608(11) 0.0520(6) Uiso 1.000000 GR
H03c H 0.8246(2) 0.3166(8) 0.7611(4) 0.0520(6) Uiso 1.000000 GR
C100 C 0.42329(18) 0.30398(9) 0.63423(9) 0.0198(3) Uani 1.000000 .
C101 C 0.33417(19) 0.25841(10) 0.55528(9) 0.0228(3) Uani 1.000000 .
C102 C 0.4210(2) 0.19144(10) 0.51313(9) 0.0267(3) Uani 1.000000 .
H102 H 0.3592(2) 0.16077(10) 0.45996(9) 0.0320(4) Uiso 1.000000 R
C103 C 0.5957(2) 0.16837(10) 0.54696(10) 0.0274(3) Uani 1.000000 .
C104 C 0.68276(19) 0.21349(10) 0.62520(10) 0.0261(3) Uani 1.000000 .
H104 H 0.80229(19) 0.19858(10) 0.64909(10) 0.0313(4) Uiso 1.000000 R
C105 C 0.59972(19) 0.27989(10) 0.66953(9) 0.0230(3) Uani 1.000000 .
C200 C 0.2461(2) 0.54931(10) 0.72801(10) 0.0275(3) Uani 1.000000 .
H200 H 0.2632(2) 0.61484(10) 0.70297(10) 0.0330(4) Uiso 1.000000 R
C201 C 0.3484(2) 0.55095(12) 0.82473(11) 0.0380(4) Uani 1.000000 .
H20a H 0.3339(13) 0.4885(4) 0.8530(3) 0.0570(6) Uiso 1.000000 GR
H20b H 0.4725(3) 0.5617(9) 0.82699(11) 0.0570(6) Uiso 1.000000 GR
H20c H 0.3048(11) 0.6038(6) 0.8564(2) 0.0570(6) Uiso 1.000000 GR
C202 C 0.0502(2) 0.53814(13) 0.71859(14) 0.0416(4) Uani 1.000000 .
H20d H -0.0087(3) 0.5359(10) 0.65533(14) 0.0624(6) Uiso 1.000000 GR
H20e H 0.0270(3) 0.4777(5) 0.7476(8) 0.0624(6) Uiso 1.000000 GR
H20f H 0.0062(4) 0.5937(5) 0.7468(8) 0.0624(6) Uiso 1.000000 GR
C203 C 0.39669(18) 0.52178(10) 0.60417(9) 0.0233(3) Uani 1.000000 .
H203 H 0.44087(18) 0.46719(10) 0.57250(9) 0.0280(4) Uiso 1.000000 R
C204 C 0.5527(2) 0.58664(12) 0.64375(12) 0.0360(4) Uani 1.000000 .
H20g H 0.5134(3) 0.6428(5) 0.6731(7) 0.0541(6) Uiso 1.000000 GR
H20h H 0.6385(7) 0.5493(3) 0.6874(6) 0.0541(6) Uiso 1.000000 GR
H20i H 0.6064(10) 0.6094(7) 0.59618(16) 0.0541(6) Uiso 1.000000 GR
C205 C 0.2613(2) 0.57671(12) 0.53499(11) 0.0343(4) Uani 1.000000 .
H20j H 0.1627(7) 0.5335(3) 0.5106(6) 0.0515(5) Uiso 1.000000 GR
H20k H 0.2198(11) 0.6333(5) 0.5630(2) 0.0515(5) Uiso 1.000000 GR
H20l H 0.3142(5) 0.5987(7) 0.4869(4) 0.0515(5) Uiso 1.000000 GR

loop_
_atom_site_aniso_label
_atom_site_aniso_U_11
_atom_site_aniso_U_22
_atom_site_aniso_U_33
_atom_site_aniso_U_12
_atom_site_aniso_U_13
_atom_site_aniso_U_23
Cl01 0.0584(3) 0.0200(2) 0.0445(3) -0.00222(16) 0.0357(2) 0.00248(15)
B01 0.0226(7) 0.0204(7) 0.0224(7) -0.0014(6) 0.0081(6) 0.0011(6)
N01 0.0219(6) 0.0170(5) 0.0239(6) 0.0001(4) 0.0105(5) 0.0000(4)
C01 0.0293(8) 0.0338(9) 0.0349(8) 0.0017(6) 0.0012(7) -0.0018(7)
C02 0.0522(11) 0.0410(10) 0.0415(10) 0.0149(8) 0.0214(8) -0.0067(8)
C03 0.0334(8) 0.0348(9) 0.0323(8) 0.0040(7) 0.0006(7) -0.0050(7)
C100 0.0248(7) 0.0147(6) 0.0213(7) 0.0011(5) 0.0087(5) 0.0038(5)
C101 0.0280(7) 0.0188(6) 0.0221(7) 0.0014(5) 0.0071(6) 0.0036(5)
C102 0.0380(8) 0.0231(7) 0.0191(7) 0.0012(6) 0.0070(6) -0.0003(5)
C103 0.0382(8) 0.0219(7) 0.0260(7) 0.0070(6) 0.0156(6) 0.0031(6)
C104 0.0256(7) 0.0247(7) 0.0290(7) 0.0073(6) 0.0086(6) 0.0060(6)
C105 0.0275(7) 0.0189(6) 0.0231(7) 0.0018(5) 0.0069(6) 0.0037(5)
C200 0.0355(8) 0.0159(6) 0.0365(8) -0.0001(6) 0.0195(7) -0.0032(6)
C201 0.0541(11) 0.0299(8) 0.0350(9) -0.0095(7) 0.0205(8) -0.0105(7)
C202 0.0358(9) 0.0348(9) 0.0618(12) 0.0069(7) 0.0267(8) -0.0042(8)
C203 0.0266(7) 0.0188(7) 0.0278(7) 0.0010(5) 0.0127(6) 0.0037(5)
C204 0.0315(8) 0.0357(9) 0.0434(9) -0.0077(7) 0.0135(7) 0.0079(7)
C205 0.0376(9) 0.0314(8) 0.0341(8) 0.0033(7) 0.0086(7) 0.0095(7)

loop_
_atom_type_symbol
_atom_type_scat_dispersion_real
_atom_type_scat_dispersion_imag
_atom_type_scat_Cromer_Mann_a1
_atom_type_scat_Cromer_Mann_a2
_atom_type_scat_Cromer_Mann_a3
_atom_type_scat_Cromer_Mann_a4
_atom_type_scat_Cromer_Mann_b1
_atom_type_scat_Cromer_Mann_b2
_atom_type_scat_Cromer_Mann_b3
_atom_type_scat_Cromer_Mann_b4
_atom_type_scat_Cromer_Mann_c
_atom_type_scat_source
_atom_type_scat_dispersion_source
H 0.00000 0.00000 0.49300 0.32291 0.14019 0.04081 10.51090 26.12570 3.14236 57.79970 0.0030380000826 'International Tables Volume C Table 6.1.1.4 (pp. 500-502)' 'Henke, Gullikson and Davis, At. Data and Nucl. Data Tables, 1993, 54, 2'
C 0.00347 0.00161 2.31000 1.02000 1.58860 0.86500 20.84390 10.20750 0.56870 51.65120 0.215599998832 'International Tables Volume C Table 6.1.1.4 (pp. 500-502)' 'Henke, Gullikson and Davis, At. Data and Nucl. Data Tables, 1993, 54, 2'
B 0.00141 0.00067 2.05450 1.33260 1.09790 0.70680 23.21850 1.02100 60.34980 0.14030 -0.193200007081 'International Tables Volume C Table 6.1.1.4 (pp. 500-502)' 'Henke, Gullikson and Davis, At. Data and Nucl. Data Tables, 1993, 54, 2'
Cl 0.14873 0.16029 11.46040 7.19640 6.25560 1.64550 0.01040 1.16620 18.51940 47.77840 -9.55739974976 'International Tables Volume C Table 6.1.1.4 (pp. 500-502)' 'Henke, Gullikson and Davis, At. Data and Nucl. Data Tables, 1993, 54, 2'
N 0.00653 0.00323 12.21260 3.13220 2.01250 1.16630 0.00570 9.89330 28.99750 0.58260 -11.5290002823 'International Tables Volume C Table 6.1.1.4 (pp. 500-502)' 'Henke, Gullikson and Davis, At. Data and Nucl. Data Tables, 1993, 54, 2'

loop_
_geom_angle_atom_site_label_1
_geom_angle_atom_site_label_2
_geom_angle_atom_site_label_3
_geom_angle
_geom_angle_site_symmetry_1
_geom_angle_site_symmetry_3
_geom_angle_publ_flag
N01 B01 Cl01 120.57(11) . . ?
C100 B01 Cl01 113.89(10) . . ?
C100 B01 N01 125.53(12) . . ?
C200 N01 B01 126.90(12) . . ?
C203 N01 B01 119.03(11) . . ?
C203 N01 C200 114.00(10) . . ?
H01b C01 H01a 109.5 . . ?
H01c C01 H01a 109.5 . . ?
H01c C01 H01b 109.5 . . ?
C101 C01 H01a 109.5 . . ?
C101 C01 H01b 109.5 . . ?
C101 C01 H01c 109.5 . . ?
H02b C02 H02a 109.5 . . ?
H02c C02 H02a 109.5 . . ?
H02c C02 H02b 109.5 . . ?
C103 C02 H02a 109.5 . . ?
C103 C02 H02b 109.5 . . ?
C103 C02 H02c 109.5 . . ?
H03b C03 H03a 109.5 . . ?
H03c C03 H03a 109.5 . . ?
H03c C03 H03b 109.5 . . ?
C105 C03 H03a 109.5 . . ?
C105 C03 H03b 109.5 . . ?
C105 C03 H03c 109.5 . . ?
C101 C100 B01 121.66(12) . . ?
C105 C100 B01 119.54(12) . . ?
C105 C100 C101 118.74(12) . . ?
C100 C101 C01 120.35(13) . . ?
C102 C101 C01 119.74(13) . . ?
C102 C101 C100 119.91(13) . . ?
H102 C102 C101 119.18(9) . . ?
C103 C102 C101 121.63(13) . . ?
C103 C102 H102 119.18(8) . . ?
C102 C103 C02 120.78(14) . . ?
C104 C103 C02 121.11(14) . . ?
C104 C103 C102 118.11(13) . . ?
H104 C104 C103 119.10(8) . . ?
C105 C104 C103 121.79(13) . . ?
C105 C104 H104 119.10(9) . . ?
C100 C105 C03 120.75(13) . . ?
C104 C105 C03 119.43(13) . . ?
C104 C105 C100 119.81(13) . . ?
H200 C200 N01 106.11(7) . . ?
C201 C200 N01 111.72(12) . . ?
C201 C200 H200 106.11(8) . . ?
C202 C200 N01 113.22(12) . . ?
C202 C200 H200 106.11(9) . . ?
C202 C200 C201 112.89(13) . . ?
H20a C201 C200 109.5 . . ?
H20b C201 C200 109.5 . . ?
H20b C201 H20a 109.5 . . ?
H20c C201 C200 109.5 . . ?
H20c C201 H20a 109.5 . . ?
H20c C201 H20b 109.5 . . ?
H20d C202 C200 109.5 . . ?
H20e C202 C200 109.5 . . ?
H20e C202 H20d 109.5 . . ?
H20f C202 C200 109.5 . . ?
H20f C202 H20d 109.5 . . ?
H20f C202 H20e 109.5 . . ?
H203 C203 N01 107.09(7) . . ?
C204 C203 N01 112.02(12) . . ?
C204 C203 H203 107.09(8) . . ?
C205 C203 N01 112.09(11) . . ?
C205 C203 H203 107.09(8) . . ?
C205 C203 C204 111.12(12) . . ?
H20g C204 C203 109.5 . . ?
H20h C204 C203 109.5 . . ?
H20h C204 H20g 109.5 . . ?
H20i C204 C203 109.5 . . ?
H20i C204 H20g 109.5 . . ?
H20i C204 H20h 109.5 . . ?
H20j C205 C203 109.5 . . ?
H20k C205 C203 109.5 . . ?
H20k C205 H20j 109.5 . . ?
H20l C205 C203 109.5 . . ?
H20l C205 H20j 109.5 . . ?
H20l C205 H20k 109.5 . . ?

loop_
_geom_bond_atom_site_label_1
_geom_bond_atom_site_label_2
_geom_bond_distance
_geom_bond_site_symmetry_2
_geom_bond_publ_flag
Cl01 B01 1.8156(16) . ?
B01 N01 1.3855(19) . ?
B01 C100 1.573(2) . ?
N01 C200 1.4919(17) . ?
N01 C203 1.4902(17) . ?
C01 H01a 0.9800 . ?
C01 H01b 0.9800 . ?
C01 H01c 0.9800 . ?
C01 C101 1.510(2) . ?
C02 H02a 0.9800 . ?
C02 H02b 0.9800 . ?
C02 H02c 0.9800 . ?
C02 C103 1.513(2) . ?
C03 H03a 0.9800 . ?
C03 H03b 0.9800 . ?
C03 H03c 0.9800 . ?
C03 C105 1.510(2) . ?
C100 C101 1.405(2) . ?
C100 C105 1.4087(19) . ?
C101 C102 1.393(2) . ?
C102 H102 0.9500 . ?
C102 C103 1.390(2) . ?
C103 C104 1.389(2) . ?
C104 H104 0.9500 . ?
C104 C105 1.390(2) . ?
C200 H200 1.0000 . ?
C200 C201 1.524(2) . ?
C200 C202 1.523(2) . ?
C201 H20a 0.9800 . ?
C201 H20b 0.9800 . ?
C201 H20c 0.9800 . ?
C202 H20d 0.9800 . ?
C202 H20e 0.9800 . ?
C202 H20f 0.9800 . ?
C203 H203 1.0000 . ?
C203 C204 1.525(2) . ?
C203 C205 1.522(2) . ?
C204 H20g 0.9800 . ?
C204 H20h 0.9800 . ?
C204 H20i 0.9800 . ?
C205 H20j 0.9800 . ?
C205 H20k 0.9800 . ?
C205 H20l 0.9800 . ?

loop_
_geom_torsion_atom_site_label_1
_geom_torsion_atom_site_label_2
_geom_torsion_atom_site_label_3
_geom_torsion_atom_site_label_4
_geom_torsion
_geom_torsion_site_symmetry_1
_geom_torsion_site_symmetry_2
_geom_torsion_site_symmetry_3
_geom_torsion_site_symmetry_4
_geom_torsion_publ_flag
Cl01 B01 N01 C200 5.11(16) . . . . ?
Cl01 B01 N01 C203 -178.07(10) . . . . ?
Cl01 B01 C100 C101 89.35(11) . . . . ?
Cl01 B01 C100 C105 -87.73(11) . . . . ?
B01 N01 C200 C201 63.12(15) . . . . ?
B01 N01 C200 C202 -65.67(16) . . . . ?
B01 N01 C203 C204 -114.11(14) . . . . ?
B01 N01 C203 C205 120.19(14) . . . . ?
B01 C100 C101 C01 2.63(15) . . . . ?
B01 C100 C101 C102 -177.62(13) . . . . ?
B01 C100 C105 C03 -0.05(15) . . . . ?
B01 C100 C105 C104 178.36(13) . . . . ?
C01 C101 C100 C105 179.73(13) . . . . ?
C01 C101 C102 C103 179.38(13) . . . . ?
C02 C103 C102 C101 -179.12(14) . . . . ?
C02 C103 C104 C105 179.82(14) . . . . ?
C03 C105 C100 C101 -177.20(13) . . . . ?
C03 C105 C104 C103 177.41(13) . . . . ?
C100 C101 C102 C103 -0.37(16) . . . . ?
C100 C105 C104 C103 -1.02(16) . . . . ?
C101 C102 C103 C104 0.57(16) . . . . ?
C102 C103 C104 C105 0.12(16) . . . . ?
